data_7116492
loop_
_publ_author_name
'Hu, Jin-Song'
'Zhang, Lei'
'Qin, Ling'
'Zheng, He-Gen'
'Zhang, Xiang-Biao'

_publ_section_title
;
 A rare three-coordinated zinc cluster-organic framework with two types of
 secondary building units.
;
_journal_issue 14
_journal_name_full 'Chemical communications (Cambridge, England)'
_journal_page_first 2899
_journal_paper_doi 10.1039/c4cc09782c
_journal_volume 51
_journal_year 2015
_chemical_formula_sum 'C168 H96 N9 O53 Zn17'
_chemical_formula_weight 4199.83
_chemical_name_systematic
; 
 ? 
;
_space_group_IT_number 155
_symmetry_cell_setting trigonal
_symmetry_space_group_name_Hall 'R 3 2"'
_symmetry_space_group_name_H-M 'R 3 2 :H'
_atom_sites_solution_hydrogens geom
_atom_sites_solution_primary direct
_atom_sites_solution_secondary difmap
_audit_creation_method SHELXL-97
_audit_update_record
;
2014-11-28 deposited with the CCDC.
2015-01-06 downloaded from the CCDC.
;
_cell_angle_alpha 90.00
_cell_angle_beta 90.00
_cell_angle_gamma 120.00
_cell_formula_units_Z 3
_cell_length_a 23.2738(11)
_cell_length_b 23.2738(11)
_cell_length_c 33.9318(14)
_cell_measurement_temperature 291(2)
_cell_measurement_theta_max 26.0
_cell_measurement_theta_min 1.8
_cell_volume 15917.4(13)
_computing_cell_refinement 'SMART (Bruker, 2000)'
_computing_data_collection 'SMART (Bruker, 2000)'
_computing_data_reduction 'SMART (Bruker, 2000)'
_computing_molecular_graphics SHELXTL
_computing_publication_material SHELXTL
_computing_structure_refinement 'SHELXL-97 (Sheldrick, 1997)'
_computing_structure_solution 'SHELXS-97 (Sheldrick, 1990)'
_diffrn_ambient_temperature 291(2)
_diffrn_measured_fraction_theta_full 0.999
_diffrn_measured_fraction_theta_max 0.999
_diffrn_radiation_monochromator graphite
_diffrn_radiation_source 'fine-focus sealed tube'
_diffrn_radiation_type MoK\a
_diffrn_radiation_wavelength 0.71073
_diffrn_reflns_av_R_equivalents 0.0547
_diffrn_reflns_av_sigmaI/netI 0.0550
_diffrn_reflns_limit_h_max 28
_diffrn_reflns_limit_h_min -28
_diffrn_reflns_limit_k_max 23
_diffrn_reflns_limit_k_min -28
_diffrn_reflns_limit_l_max 41
_diffrn_reflns_limit_l_min -41
_diffrn_reflns_number 28785
_diffrn_reflns_theta_full 26.00
_diffrn_reflns_theta_max 26.00
_diffrn_reflns_theta_min 1.75
_exptl_absorpt_coefficient_mu 1.951
_exptl_absorpt_correction_T_max 0.6735
_exptl_absorpt_correction_T_min 0.6111
_exptl_absorpt_correction_type multi-scan
_exptl_absorpt_process_details 'SADABS; Bruker, 2000'
_exptl_crystal_colour colorless
_exptl_crystal_density_diffrn 1.314
_exptl_crystal_density_method 'not measured'
_exptl_crystal_description block
_exptl_crystal_F_000 6303
_exptl_crystal_size_max 0.28
_exptl_crystal_size_mid 0.24
_exptl_crystal_size_min 0.22
_platon_squeeze_details
;
;
_refine_diff_density_max 0.512
_refine_diff_density_min -0.631
_refine_diff_density_rms 0.068
_refine_ls_abs_structure_details 'Flack H D (1983), Acta Cryst. A39, 876-881'
_refine_ls_abs_structure_Flack 0.068(15)
_refine_ls_extinction_method none
_refine_ls_goodness_of_fit_ref 1.087
_refine_ls_hydrogen_treatment constr
_refine_ls_matrix_type full
_refine_ls_number_parameters 373
_refine_ls_number_reflns 6967
_refine_ls_number_restraints 0
_refine_ls_restrained_S_all 1.087
_refine_ls_R_factor_all 0.0632
_refine_ls_R_factor_gt 0.0492
_refine_ls_shift/su_max 0.000
_refine_ls_shift/su_mean 0.000
_refine_ls_structure_factor_coef Fsqd
_refine_ls_weighting_details 'calc w=1/[\s^2^(Fo^2^)+(0.0472P)^2^+20.8418P] where P=(Fo^2^+2Fc^2^)/3'
_refine_ls_weighting_scheme calc
_refine_ls_wR_factor_gt 0.1030
_refine_ls_wR_factor_ref 0.1066
_reflns_number_gt 5839
_reflns_number_total 6967
_reflns_threshold_expression >2sigma(I)
_cod_data_source_file c4cc09782c2.cif
_cod_data_source_block 100610a
_cod_depositor_comments
;
The following automatic conversions were performed:

'_symmetry_cell_setting' value 'Trigonal' changed to 'trigonal'
according to
/usr/data/users/saulius/crontab/automatic-downloads/current/RSC/lib/dictionaries/cif_core.dic
dictionary named 'cif_core.dic' version 2.4.2 from 2011-04-26.

Automatic conversion script
Id: cif_fix_values 3008 2015-01-20 13:52:24Z robertas 
;
_cod_original_sg_symbol_H-M R32
_cod_database_code 7116492

loop_
_symmetry_equiv_pos_as_xyz
'x, y, z'
'-y, x-y, z'
'-x+y, -x, z'
'y, x, -z'
'-x, -x+y, -z'
'x-y, -y, -z'
'x+2/3, y+1/3, z+1/3'
'-y+2/3, x-y+1/3, z+1/3'
'-x+y+2/3, -x+1/3, z+1/3'
'y+2/3, x+1/3, -z+1/3'
'-x+2/3, -x+y+1/3, -z+1/3'
'x-y+2/3, -y+1/3, -z+1/3'
'x+1/3, y+2/3, z+2/3'
'-y+1/3, x-y+2/3, z+2/3'
'-x+y+1/3, -x+2/3, z+2/3'
'y+1/3, x+2/3, -z+2/3'
'-x+1/3, -x+y+2/3, -z+2/3'
'x-y+1/3, -y+2/3, -z+2/3'

loop_
_atom_site_label
_atom_site_type_symbol
_atom_site_fract_x
_atom_site_fract_y
_atom_site_fract_z
_atom_site_U_iso_or_equiv
_atom_site_adp_type
_atom_site_occupancy
_atom_site_symmetry_multiplicity
_atom_site_calc_flag
_atom_site_refinement_flags
C1 C 0.5295(3) 0.2335(3) -0.05229(17) 0.0469(13) Uani 1 1 d .
C2 C 0.4900(3) 0.1868(3) -0.02245(16) 0.0438(13) Uani 1 1 d .
C3 C 0.5220(3) 0.1755(3) 0.00869(16) 0.0453(13) Uani 1 1 d .
H3 H 0.5680 0.1964 0.0092 0.054 Uiso 1 1 calc R
C4 C 0.4850(3) 0.1330(2) 0.03908(16) 0.0404(11) Uani 1 1 d .
H4 H 0.5064 0.1254 0.0599 0.048 Uiso 1 1 calc R
C5 C 0.4162(3) 0.1017(3) 0.03834(16) 0.0461(13) Uani 1 1 d .
C6 C 0.3843(3) 0.1129(3) 0.00721(16) 0.0438(12) Uani 1 1 d .
H6 H 0.3382 0.0920 0.0067 0.053 Uiso 1 1 calc R
C7 C 0.4212(3) 0.1555(2) -0.02318(15) 0.0428(12) Uani 1 1 d .
H7 H 0.3998 0.1630 -0.0440 0.051 Uiso 1 1 calc R
C8 C 0.4544(3) -0.1164(3) 0.13436(16) 0.0446(13) Uani 1 1 d .
C9 C 0.4442(3) -0.0668(3) 0.11857(16) 0.0435(12) Uani 1 1 d .
C10 C 0.4428(3) -0.0614(3) 0.07784(16) 0.0436(12) Uani 1 1 d .
H10 H 0.4547 -0.0860 0.0617 0.052 Uiso 1 1 calc R
C11 C 0.4235(3) -0.0191(3) 0.06119(16) 0.0437(13) Uani 1 1 d .
H11 H 0.4225 -0.0154 0.0339 0.052 Uiso 1 1 calc R
C12 C 0.4056(3) 0.0178(3) 0.08528(16) 0.0424(12) Uani 1 1 d .
C13 C 0.4071(3) 0.0123(3) 0.12601(15) 0.0410(12) Uani 1 1 d .
H13 H 0.3951 0.0370 0.1421 0.049 Uiso 1 1 calc R
C14 C 0.4263(3) -0.0300(3) 0.14266(16) 0.0429(13) Uani 1 1 d .
H14 H 0.4273 -0.0337 0.1699 0.051 Uiso 1 1 calc R
C15 C 0.1428(3) 0.0291(3) 0.13370(16) 0.0465(13) Uani 1 1 d .
C16 C 0.2072(3) 0.0367(3) 0.11769(16) 0.0470(13) Uani 1 1 d .
C17 C 0.2112(3) -0.0189(3) 0.10699(16) 0.0436(12) Uani 1 1 d .
H17 H 0.1750 -0.0611 0.1110 0.052 Uiso 1 1 calc R
C18 C 0.2691(2) -0.0113(3) 0.09030(16) 0.0420(12) Uani 1 1 d .
H18 H 0.2717 -0.0485 0.0831 0.050 Uiso 1 1 calc R
C19 C 0.3231(3) 0.0518(3) 0.08432(17) 0.0463(13) Uani 1 1 d .
C20 C 0.3191(3) 0.1074(3) 0.09503(17) 0.0487(14) Uani 1 1 d .
H20 H 0.3552 0.1496 0.0910 0.058 Uiso 1 1 calc R
C21 C 0.2612(2) 0.0999(3) 0.11171(15) 0.0399(12) Uani 1 1 d .
H21 H 0.2585 0.1370 0.1189 0.048 Uiso 1 1 calc R
C22 C 0.1173(3) 0.1277(3) 0.24958(16) 0.0447(12) Uani 1 1 d .
C23 C 0.1715(3) 0.1855(3) 0.27115(17) 0.0454(13) Uani 1 1 d .
C24 C 0.1899(3) 0.1732(3) 0.30775(16) 0.0466(13) Uani 1 1 d .
H24 H 0.1672 0.1308 0.3186 0.056 Uiso 1 1 calc R
C25 C 0.2424(3) 0.2242(3) 0.32820(17) 0.0449(13) Uani 1 1 d .
H25 H 0.2547 0.2160 0.3527 0.054 Uiso 1 1 calc R
C26 C 0.2764(3) 0.2875(3) 0.31205(18) 0.0487(14) Uani 1 1 d .
C27 C 0.2579(3) 0.2998(3) 0.27545(16) 0.0461(13) Uani 1 1 d .
H27 H 0.2806 0.3422 0.2646 0.055 Uiso 1 1 calc R
C28 C 0.2054(3) 0.2488(3) 0.25500(16) 0.0437(12) Uani 1 1 d .
H28 H 0.1931 0.2570 0.2305 0.052 Uiso 1 1 calc R
N1 N 0.3801(2) 0.0584(2) 0.07019(13) 0.0457(11) Uani 1 1 d .
N2 N 0.3313(3) 0.3333 0.3333 0.0489(17) Uani 1 2 d S
O1 O 0.4081(2) -0.2586(2) 0.1667 0.0451(12) Uani 1 2 d S
O2 O 0.59234(19) 0.26018(19) -0.04700(12) 0.0504(9) Uani 1 1 d .
O3 O 0.50019(18) 0.24367(18) -0.08035(10) 0.0458(8) Uani 1 1 d .
O4 O 0.47196(18) -0.14945(17) 0.11161(11) 0.0457(8) Uani 1 1 d .
O5 O 0.45072(18) -0.12300(17) 0.16953(10) 0.0462(9) Uani 1 1 d .
O6 O 0.13951(18) 0.07865(18) 0.14310(11) 0.0495(9) Uani 1 1 d .
O7 O 0.09745(18) -0.0324(2) 0.14237(11) 0.0489(9) Uani 1 1 d .
O8 O 0.11230(19) 0.14083(19) 0.21396(12) 0.0543(10) Uani 1 1 d .
O9 O 0.0800(2) 0.0784(2) 0.26443(11) 0.0555(10) Uani 1 1 d .
O10 O 0.0000 0.0000 0.18962(17) 0.0379(13) Uani 1 3 d S
Zn1 Zn 0.6667 0.3333 -0.07418(3) 0.0422(2) Uani 1 3 d S
Zn2 Zn 0.3333 -0.3333 0.1667 0.0461(4) Uani 1 6 d S
Zn3 Zn 0.47332(3) -0.22802(3) 0.126620(18) 0.04422(16) Uani 1 1 d .
Zn4 Zn 0.06954(3) 0.08485(3) 0.168420(18) 0.04500(16) Uani 1 1 d .
Zn5 Zn 0.0000 0.0000 0.24514(3) 0.0453(3) Uani 1 3 d S

loop_
_atom_site_aniso_label
_atom_site_aniso_U_11
_atom_site_aniso_U_22
_atom_site_aniso_U_33
_atom_site_aniso_U_23
_atom_site_aniso_U_13
_atom_site_aniso_U_12
C1 0.048(3) 0.035(3) 0.049(3) 0.011(2) 0.006(3) 0.014(3)
C2 0.047(3) 0.035(3) 0.040(3) 0.003(2) 0.008(2) 0.012(2)
C3 0.038(3) 0.045(3) 0.045(3) 0.008(2) 0.010(2) 0.014(2)
C4 0.042(3) 0.039(3) 0.041(3) 0.003(2) 0.007(2) 0.021(2)
C5 0.042(3) 0.047(3) 0.041(3) 0.014(2) 0.012(2) 0.016(3)
C6 0.042(3) 0.037(3) 0.045(3) 0.012(2) 0.007(2) 0.015(2)
C7 0.045(3) 0.035(3) 0.029(3) -0.004(2) -0.006(2) 0.006(2)
C8 0.042(3) 0.044(3) 0.044(3) -0.006(2) -0.005(2) 0.019(2)
C9 0.035(3) 0.047(3) 0.047(3) 0.007(2) 0.004(2) 0.020(2)
C10 0.036(3) 0.053(3) 0.044(3) -0.010(3) -0.008(2) 0.024(3)
C11 0.046(3) 0.041(3) 0.039(3) 0.015(2) 0.017(2) 0.017(2)
C12 0.040(3) 0.044(3) 0.041(3) 0.015(2) 0.014(2) 0.020(3)
C13 0.040(3) 0.045(3) 0.040(3) -0.008(2) -0.009(2) 0.023(2)
C14 0.048(3) 0.042(3) 0.034(3) 0.000(2) -0.009(2) 0.019(3)
C15 0.047(3) 0.039(3) 0.042(3) -0.013(2) -0.013(2) 0.013(3)
C16 0.049(3) 0.044(3) 0.043(3) 0.017(2) 0.020(2) 0.019(3)
C17 0.039(3) 0.040(3) 0.048(3) 0.009(2) -0.003(2) 0.017(2)
C18 0.033(3) 0.043(3) 0.050(3) -0.008(2) -0.016(2) 0.019(2)
C19 0.049(3) 0.051(3) 0.041(3) 0.017(2) 0.019(2) 0.026(3)
C20 0.045(3) 0.041(3) 0.051(3) 0.013(3) 0.019(3) 0.015(3)
C21 0.033(3) 0.040(3) 0.047(3) -0.008(2) -0.008(2) 0.018(2)
C22 0.048(3) 0.041(3) 0.042(3) -0.010(2) 0.007(3) 0.020(3)
C23 0.040(3) 0.045(3) 0.047(3) -0.009(2) -0.006(2) 0.019(3)
C24 0.045(3) 0.039(3) 0.043(3) 0.004(2) 0.007(2) 0.012(2)
C25 0.047(3) 0.049(3) 0.047(3) -0.009(2) -0.013(2) 0.030(3)
C26 0.043(3) 0.045(3) 0.048(3) -0.016(3) -0.016(3) 0.014(3)
C27 0.038(3) 0.045(3) 0.042(3) 0.000(2) 0.002(2) 0.011(2)
C28 0.047(3) 0.043(3) 0.042(3) -0.009(2) -0.016(2) 0.024(3)
N1 0.045(3) 0.045(3) 0.046(3) 0.017(2) 0.013(2) 0.022(2)
N2 0.046(3) 0.052(4) 0.052(4) -0.027(3) -0.0135(16) 0.026(2)
O1 0.0442(19) 0.0442(19) 0.041(3) -0.0079(12) 0.0079(12) 0.018(2)
O2 0.046(2) 0.048(2) 0.052(2) 0.0145(18) 0.0103(18) 0.0195(18)
O3 0.045(2) 0.041(2) 0.044(2) 0.0121(17) 0.0145(17) 0.0164(18)
O4 0.044(2) 0.0383(19) 0.048(2) -0.0056(16) -0.0021(17) 0.0159(17)
O5 0.049(2) 0.039(2) 0.042(2) -0.0124(16) -0.0150(17) 0.0156(17)
O6 0.048(2) 0.042(2) 0.045(2) -0.0016(17) 0.0127(16) 0.0120(18)
O7 0.046(2) 0.052(2) 0.052(2) -0.0269(19) -0.0135(17) 0.0259(19)
O8 0.045(2) 0.049(2) 0.057(3) -0.0013(18) -0.0097(18) 0.0134(18)
O9 0.052(2) 0.058(2) 0.0396(19) -0.0003(19) -0.0160(18) 0.015(2)
O10 0.0349(18) 0.0349(18) 0.044(3) 0.000 0.000 0.0174(9)
Zn1 0.0446(4) 0.0446(4) 0.0375(6) 0.000 0.000 0.02229(18)
Zn2 0.0460(5) 0.0460(5) 0.0463(9) 0.000 0.000 0.0230(3)
Zn3 0.0424(3) 0.0445(4) 0.0386(3) 0.0121(3) 0.0145(3) 0.0164(3)
Zn4 0.0432(3) 0.0396(3) 0.0420(3) 0.0098(3) 0.0108(3) 0.0131(3)
Zn5 0.0451(4) 0.0451(4) 0.0457(6) 0.000 0.000 0.02255(18)

loop_
_atom_type_symbol
_atom_type_description
_atom_type_scat_dispersion_real
_atom_type_scat_dispersion_imag
_atom_type_scat_source
C C 0.0033 0.0016 'International Tables Vol C Tables 4.2.6.8 and 6.1.1.4'
H H 0.0000 0.0000 'International Tables Vol C Tables 4.2.6.8 and 6.1.1.4'
N N 0.0061 0.0033 'International Tables Vol C Tables 4.2.6.8 and 6.1.1.4'
O O 0.0106 0.0060 'International Tables Vol C Tables 4.2.6.8 and 6.1.1.4'
Zn Zn 0.2839 1.4301 'International Tables Vol C Tables 4.2.6.8 and 6.1.1.4'

loop_
_geom_angle_atom_site_label_1
_geom_angle_atom_site_label_2
_geom_angle_atom_site_label_3
_geom_angle
_geom_angle_site_symmetry_1
_geom_angle_site_symmetry_3
O3 C1 O2 127.4(5) . .
O3 C1 C2 118.3(5) . .
O2 C1 C2 114.3(5) . .
C7 C2 C3 120.0(5) . .
C7 C2 C1 121.2(5) . .
C3 C2 C1 118.7(5) . .
C4 C3 C2 120.0(5) . .
C4 C3 H3 120.0 . .
C2 C3 H3 120.0 . .
C3 C4 C5 120.0(5) . .
C3 C4 H4 120.0 . .
C5 C4 H4 120.0 . .
C4 C5 C6 120.0(5) . .
C4 C5 N1 118.3(5) . .
C6 C5 N1 121.7(5) . .
C7 C6 C5 120.0(5) . .
C7 C6 H6 120.0 . .
C5 C6 H6 120.0 . .
C6 C7 C2 120.0(5) . .
C6 C7 H7 120.0 . .
C2 C7 H7 120.0 . .
O5 C8 O4 122.8(5) . .
O5 C8 C9 117.1(5) . .
O4 C8 C9 119.9(5) . .
C10 C9 C14 120.0(5) . .
C10 C9 C8 118.6(5) . .
C14 C9 C8 120.7(5) . .
C9 C10 C11 120.0(5) . .
C9 C10 H10 120.0 . .
C11 C10 H10 120.0 . .
C12 C11 C10 120.0(5) . .
C12 C11 H11 120.0 . .
C10 C11 H11 120.0 . .
C13 C12 C11 120.0(5) . .
C13 C12 N1 116.8(5) . .
C11 C12 N1 123.0(5) . .
C12 C13 C14 120.0(5) . .
C12 C13 H13 120.0 . .
C14 C13 H13 120.0 . .
C13 C14 C9 120.0(5) . .
C13 C14 H14 120.0 . .
C9 C14 H14 120.0 . .
O6 C15 O7 124.5(5) . .
O6 C15 C16 120.1(5) . .
O7 C15 C16 114.5(5) . .
C17 C16 C21 120.0(5) . .
C17 C16 C15 120.3(5) . .
C21 C16 C15 119.6(5) . .
C18 C17 C16 120.0(5) . .
C18 C17 H17 120.0 . .
C16 C17 H17 120.0 . .
C17 C18 C19 120.0(5) . .
C17 C18 H18 120.0 . .
C19 C18 H18 120.0 . .
N1 C19 C18 119.3(5) . .
N1 C19 C20 120.6(5) . .
C18 C19 C20 120.0(5) . .
C21 C20 C19 120.0(5) . .
C21 C20 H20 120.0 . .
C19 C20 H20 120.0 . .
C20 C21 C16 120.0(5) . .
C20 C21 H21 120.0 . .
C16 C21 H21 120.0 . .
O9 C22 O8 122.9(5) . .
O9 C22 C23 123.9(5) . .
O8 C22 C23 112.8(5) . .
C28 C23 C24 120.0(5) . .
C28 C23 C22 122.5(5) . .
C24 C23 C22 117.4(5) . .
C25 C24 C23 120.0(5) . .
C25 C24 H24 120.0 . .
C23 C24 H24 120.0 . .
C24 C25 C26 120.0(5) . .
C24 C25 H25 120.0 . .
C26 C25 H25 120.0 . .
N2 C26 C27 124.5(5) . .
N2 C26 C25 115.2(5) . .
C27 C26 C25 120.0(5) . .
C26 C27 C28 120.0(5) . .
C26 C27 H27 120.0 . .
C28 C27 H27 120.0 . .
C23 C28 C27 120.0(5) . .
C23 C28 H28 120.0 . .
C27 C28 H28 120.0 . .
C19 N1 C5 123.2(5) . .
C19 N1 C12 120.5(4) . .
C5 N1 C12 116.2(4) . .
C26 N2 C26 115.2(7) 18 .
Zn2 O1 Zn3 126.12(12) . .
Zn2 O1 Zn3 126.12(12) . 10_545
Zn3 O1 Zn3 107.8(2) . 10_545
C1 O2 Zn1 130.9(4) . .
C1 O3 Zn3 135.9(4) . 5_665
C8 O4 Zn3 124.8(4) . .
C8 O5 Zn3 135.5(4) . 10_545
C15 O6 Zn4 129.8(4) . .
C15 O7 Zn4 133.1(4) . 3
C22 O8 Zn4 132.5(4) . .
C22 O9 Zn5 132.4(4) . .
Zn5 O10 Zn4 111.54(15) . 2
Zn5 O10 Zn4 111.53(15) . .
Zn4 O10 Zn4 107.33(17) 2 .
Zn5 O10 Zn4 111.53(15) . 3
Zn4 O10 Zn4 107.33(17) 2 3
Zn4 O10 Zn4 107.33(17) . 3
O2 Zn1 O2 99.43(16) . 2_655
O2 Zn1 O2 99.43(16) . 3_665
O2 Zn1 O2 99.43(16) 2_655 3_665
O2 Zn1 Zn2 118.25(12) . 13_554
O2 Zn1 Zn2 118.25(12) 2_655 13_554
O2 Zn1 Zn2 118.26(12) 3_665 13_554
O1 Zn2 O1 120.002(1) 2_545 .
O1 Zn2 O1 120.0 2_545 3_655
O1 Zn2 O1 119.998(1) . 3_655
O1 Zn2 Zn1 90.0 2_545 4_545
O1 Zn2 Zn1 90.0 . 4_545
O1 Zn2 Zn1 90.0 3_655 4_545
O1 Zn2 Zn1 90.0 2_545 7_445
O1 Zn2 Zn1 90.0 . 7_445
O1 Zn2 Zn1 90.0 3_655 7_445
Zn1 Zn2 Zn1 180.0 4_545 7_445
O1 Zn3 O4 99.03(13) . .
O1 Zn3 O3 142.43(17) . 5_655
O4 Zn3 O3 105.89(16) . 5_655
O1 Zn3 O5 92.70(12) . 10_545
O4 Zn3 O5 116.31(16) . 10_545
O3 Zn3 O5 100.66(16) 5_655 10_545
O1 Zn3 Zn3 36.12(12) . 10_545
O4 Zn3 Zn3 81.47(11) . 10_545
O3 Zn3 Zn3 171.96(12) 5_655 10_545
O5 Zn3 Zn3 72.75(11) 10_545 10_545
O7 Zn4 O6 118.55(16) 2 .
O7 Zn4 O8 102.97(17) 2 .
O6 Zn4 O8 103.78(17) . .
O7 Zn4 O10 110.84(13) 2 .
O6 Zn4 O10 113.26(13) . .
O8 Zn4 O10 105.8(2) . .
O7 Zn4 Zn4 74.95(12) 2 2
O6 Zn4 Zn4 130.01(11) . 2
O8 Zn4 Zn4 120.47(12) . 2
O10 Zn4 Zn4 36.33(8) . 2
O7 Zn4 Zn4 126.91(13) 2 3
O6 Zn4 Zn4 77.57(11) . 3
O8 Zn4 Zn4 122.83(12) . 3
O10 Zn4 Zn4 36.34(8) . 3
Zn4 Zn4 Zn4 60.0 2 3
O10 Zn5 O9 109.55(11) . 3
O10 Zn5 O9 109.55(11) . .
O9 Zn5 O9 109.39(11) 3 .
O10 Zn5 O9 109.55(11) . 2
O9 Zn5 O9 109.39(11) 3 2
O9 Zn5 O9 109.39(11) . 2

loop_
_geom_bond_atom_site_label_1
_geom_bond_atom_site_label_2
_geom_bond_distance
_geom_bond_site_symmetry_2
C1 O3 1.260(7) .
C1 O2 1.284(7) .
C1 C2 1.433(7) .
C2 C7 1.390(8) .
C2 C3 1.390(8) .
C3 C4 1.390(7) .
C3 H3 0.9300 .
C4 C5 1.390(8) .
C4 H4 0.9300 .
C5 C6 1.390(8) .
C5 N1 1.430(6) .
C6 C7 1.390(7) .
C6 H6 0.9300 .
C7 H7 0.9300 .
C8 O5 1.201(6) .
C8 O4 1.292(6) .
C8 C9 1.396(8) .
C9 C10 1.390(8) .
C9 C14 1.390(8) .
C10 C11 1.390(8) .
C10 H10 0.9300 .
C11 C12 1.390(8) .
C11 H11 0.9300 .
C12 C13 1.390(7) .
C12 N1 1.438(7) .
C13 C14 1.390(7) .
C13 H13 0.9300 .
C14 H14 0.9300 .
C15 O6 1.236(7) .
C15 O7 1.318(7) .
C15 C16 1.518(8) .
C16 C17 1.390(8) .
C16 C21 1.390(7) .
C17 C18 1.390(8) .
C17 H17 0.9300 .
C18 C19 1.390(8) .
C18 H18 0.9300 .
C19 N1 1.346(7) .
C19 C20 1.390(8) .
C20 C21 1.390(7) .
C20 H20 0.9300 .
C21 H21 0.9300 .
C22 O9 1.153(6) .
C22 O8 1.266(7) .
C22 C23 1.496(7) .
C23 C28 1.390(8) .
C23 C24 1.390(8) .
C24 C25 1.390(8) .
C24 H24 0.9300 .
C25 C26 1.390(8) .
C25 H25 0.9300 .
C26 N2 1.389(6) .
C26 C27 1.390(8) .
C27 C28 1.390(7) .
C27 H27 0.9300 .
C28 H28 0.9300 .
N2 C26 1.389(6) 18
O1 Zn2 1.739(5) .
O1 Zn3 1.892(3) .
O1 Zn3 1.892(3) 10_545
O2 Zn1 1.948(4) .
O3 Zn3 1.922(3) 5_665
O4 Zn3 1.914(4) .
O5 Zn3 1.973(4) 10_545
O6 Zn4 1.909(4) .
O7 Zn4 1.879(4) 3
O8 Zn4 1.944(4) .
O9 Zn5 1.956(4) .
O10 Zn5 1.884(6) .
O10 Zn4 1.960(2) 2
O10 Zn4 1.960(2) .
O10 Zn4 1.960(2) 3
Zn1 O2 1.949(4) 2_655
Zn1 O2 1.949(4) 3_665
Zn1 Zn2 3.1384(10) 13_554
Zn2 O1 1.739(5) 2_545
Zn2 O1 1.740(5) 3_655
Zn2 Zn1 3.1382(10) 4_545
Zn2 Zn1 3.1383(10) 7_445
Zn3 O3 1.922(3) 5_655
Zn3 O5 1.973(4) 10_545
Zn3 Zn3 3.0563(12) 10_545
Zn4 O7 1.879(4) 2
Zn4 Zn4 3.1574(11) 2
Zn4 Zn4 3.1575(10) 3
Zn5 O9 1.955(4) 3
Zn5 O9 1.956(4) 2

loop_
_platon_squeeze_void_nr
_platon_squeeze_void_average_x
_platon_squeeze_void_average_y
_platon_squeeze_void_average_z
_platon_squeeze_void_volume
_platon_squeeze_void_count_electrons
_platon_squeeze_void_content
1 -0.007 -0.003 -0.002 4506 406 ' '
2 0.042 0.193 0.784 13 1 ' '
3 0.140 0.516 0.451 13 1 ' '
4 0.151 0.958 0.784 13 1 ' '
5 0.182 0.474 0.883 13 1 ' '
6 0.193 0.042 0.216 13 1 ' '
7 0.291 0.817 0.883 14 1 ' '
8 0.376 0.860 0.451 13 1 ' '
9 0.474 0.182 0.117 13 1 ' '
10 0.484 0.624 0.451 13 1 ' '
11 0.516 0.140 0.549 13 1 ' '
12 0.526 0.709 0.883 13 1 ' '
13 0.624 0.484 0.549 14 1 ' '
14 0.709 0.526 0.117 13 1 ' '
15 0.818 0.291 0.117 14 1 ' '
16 0.807 0.849 0.784 13 1 ' '
17 0.849 0.807 0.216 13 1 ' '
18 0.860 0.375 0.549 13 1 ' '
19 0.958 0.151 0.216 13 1 ' '
